data_1557442
loop_
_publ_author_name
'Fisher, Katherine J.'
'Feuer, Margalit L.'
'Lant, Hannah M. C.'
'Mercado, Brandon Q.'
'Crabtree, Robert H.'
'Brudvig, Gary W.'

_publ_section_title
;
 Concerted proton-electron transfer oxidation of phenols and hydrocarbons
 by a high-valent nickel complex.
;
_journal_issue 6
_journal_name_full 'Chemical science'
_journal_page_first 1683
_journal_page_last 1690
_journal_paper_doi 10.1039/c9sc05565g
_journal_volume 11
_journal_year 2020
_chemical_formula_moiety 'C16 H20 N2 Ni O2'
_chemical_formula_sum 'C16 H20 N2 Ni O2'
_chemical_formula_weight 331.05
_space_group_crystal_system monoclinic
_space_group_IT_number 14
_space_group_name_Hall '-P 2yn'
_space_group_name_H-M_alt 'P 1 21/n 1'
_atom_sites_solution_hydrogens geom
_atom_sites_solution_primary SHELXT
_atom_sites_solution_secondary difmap
_audit_creation_method SHELXL-2014/7
_audit_update_record
;
2019-09-17 deposited with the CCDC.	2019-12-30 downloaded from the CCDC.
;
_cell_angle_alpha 90
_cell_angle_beta 141.27(4)
_cell_angle_gamma 90
_cell_formula_units_Z 2
_cell_length_a 14.557(3)
_cell_length_b 10.2366(5)
_cell_length_c 8.2137(14)
_cell_measurement_reflns_used 17033
_cell_measurement_temperature 93(2)
_cell_measurement_theta_max 66.7830
_cell_measurement_theta_min 5.6480
_cell_volume 765.8(7)
_computing_cell_refinement 'CrysAlisPro 1.171.39.16b (Rigaku OD, 2015)'
_computing_data_collection 'CrysAlisPro 1.171.39.16b (Rigaku OD, 2015)'
_computing_data_reduction 'CrysAlisPro 1.171.39.16b (Rigaku OD, 2015)'
_computing_molecular_graphics 'Olex2 (Dolomanov et al., 2009)'
_computing_publication_material 'CIFTAB-2014/2 (Sheldrick, 2014)'
_computing_structure_refinement 'SHELXL-2014/7 (Sheldrick, 2014)'
_computing_structure_solution 'SHELXT-2014/5 (Sheldrick, 2014)'
_diffrn_ambient_temperature 93(2)
_diffrn_detector_area_resol_mean 22.2
_diffrn_measured_fraction_theta_full 0.999
_diffrn_measured_fraction_theta_max 0.999
_diffrn_measurement_device_type 'Rigaku Saturn 944+ CCD'
_diffrn_measurement_method \w
_diffrn_radiation_type CuK\a
_diffrn_radiation_wavelength 1.54184
_diffrn_reflns_av_R_equivalents 0.0690
_diffrn_reflns_av_unetI/netI 0.0211
_diffrn_reflns_Laue_measured_fraction_full 0.999
_diffrn_reflns_Laue_measured_fraction_max 0.999
_diffrn_reflns_limit_h_max 17
_diffrn_reflns_limit_h_min -17
_diffrn_reflns_limit_k_max 12
_diffrn_reflns_limit_k_min -12
_diffrn_reflns_limit_l_max 9
_diffrn_reflns_limit_l_min -9
_diffrn_reflns_number 21932
_diffrn_reflns_point_group_measured_fraction_full 0.999
_diffrn_reflns_point_group_measured_fraction_max 0.999
_diffrn_reflns_theta_full 66.757
_diffrn_reflns_theta_max 66.757
_diffrn_reflns_theta_min 5.698
_diffrn_source 'microfocus rotating anode'
_exptl_absorpt_coefficient_mu 1.871
_exptl_absorpt_correction_T_max 1.00000
_exptl_absorpt_correction_T_min 0.75022
_exptl_absorpt_correction_type multi-scan
_exptl_absorpt_process_details
; 
CrysAlisPro 1.171.39.16b (Rigaku Oxford Diffraction, 2015) 
Empirical absorption correction using spherical harmonics, 
 implemented in SCALE3 ABSPACK scaling algorithm. 
;
_exptl_crystal_colour Green
_exptl_crystal_density_diffrn 1.436
_exptl_crystal_description Plate
_exptl_crystal_F_000 348
_exptl_crystal_size_max 0.200
_exptl_crystal_size_mid 0.200
_exptl_crystal_size_min 0.200
_refine_diff_density_max 0.284
_refine_diff_density_min -0.224
_refine_diff_density_rms 0.050
_refine_ls_extinction_method none
_refine_ls_goodness_of_fit_ref 1.048
_refine_ls_hydrogen_treatment constr
_refine_ls_matrix_type full
_refine_ls_number_parameters 99
_refine_ls_number_reflns 1361
_refine_ls_number_restraints 0
_refine_ls_restrained_S_all 1.048
_refine_ls_R_factor_all 0.0318
_refine_ls_R_factor_gt 0.0281
_refine_ls_shift/su_max 0.000
_refine_ls_shift/su_mean 0.000
_refine_ls_structure_factor_coef Fsqd
_refine_ls_weighting_details 'w=1/[\s^2^(Fo^2^)+(0.0353P)^2^+0.5259P] where P=(Fo^2^+2Fc^2^)/3'
_refine_ls_weighting_scheme calc
_refine_ls_wR_factor_gt 0.0708
_refine_ls_wR_factor_ref 0.0733
_reflns_Friedel_coverage 0.000
_reflns_number_gt 1234
_reflns_number_total 1361
_reflns_threshold_expression 'I > 2\s(I)'
_cod_data_source_file c9sc05565g2.cif
_cod_data_source_block 007a-17123
_cod_depositor_comments 'Adding full bibliography for 1557442--1557444.cif.'
_cod_original_cell_volume 765.8(4)
_cod_original_sg_symbol_H-M 'P 21/n'
_cod_database_code 1557442
_shelx_shelxl_version_number 2014/7
_shelx_space_group_comment
; 
The symmetry employed for this shelxl refinement is uniquely defined 
by the following loop, which should always be used as a source of 
symmetry information in preference to the above space-group names. 
They are only intended as comments. 
;
_shelx_estimated_absorpt_t_min 0.706
_shelx_estimated_absorpt_t_max 0.706

loop_
_space_group_symop_operation_xyz
'x, y, z'
'-x+1/2, y+1/2, -z+1/2'
'-x, -y, -z'
'x-1/2, -y-1/2, z-1/2'

loop_
_atom_site_label
_atom_site_type_symbol
_atom_site_fract_x
_atom_site_fract_y
_atom_site_fract_z
_atom_site_U_iso_or_equiv
_atom_site_adp_type
_atom_site_occupancy
_atom_site_site_symmetry_order
_atom_site_calc_flag
_atom_site_refinement_flags_posn
_atom_site_refinement_flags_adp
_atom_site_refinement_flags_occupancy
_atom_site_disorder_assembly
_atom_site_disorder_group
Ni1 Ni 0.5000 0.5000 0.5000 0.01420(15) Uani 1 2 d S . P . .
O1 O 0.61978(12) 0.41491(12) 0.8109(2) 0.0192(3) Uani 1 1 d . . . . .
N1 N 0.61660(15) 0.42374(13) 0.4996(3) 0.0149(3) Uani 1 1 d . . . . .
C1 C 0.58829(19) 0.42342(16) 0.2991(3) 0.0173(4) Uani 1 1 d . . . . .
H1 H 0.4999 0.4620 0.1386 0.021 Uiso 1 1 calc R U . . .
C5 C 0.74030(18) 0.36732(16) 0.7273(3) 0.0162(4) Uani 1 1 d . . . . .
C6 C 0.75475(18) 0.37254(18) 0.9312(3) 0.0185(4) Uani 1 1 d . . . . .
C4 C 0.84216(19) 0.31222(18) 0.7619(3) 0.0207(4) Uani 1 1 d . . . . .
H4 H 0.9301 0.2743 0.9240 0.025 Uiso 1 1 calc R U . . .
C2 C 0.68404(19) 0.36873(17) 0.3204(3) 0.0211(4) Uani 1 1 d . . . . .
H2 H 0.6620 0.3688 0.1769 0.025 Uiso 1 1 calc R U . . .
C3 C 0.8134(2) 0.31360(18) 0.5569(4) 0.0231(4) Uani 1 1 d . . . . .
H3 H 0.8820 0.2769 0.5777 0.028 Uiso 1 1 calc R U . . .
C7 C 0.7911(2) 0.2356(2) 1.0464(4) 0.0279(4) Uani 1 1 d . . . . .
H7A H 0.7978 0.2384 1.1747 0.042 Uiso 1 1 calc R U . . .
H7B H 0.8852 0.2066 1.1311 0.042 Uiso 1 1 calc R U . . .
H7C H 0.7136 0.1745 0.9069 0.042 Uiso 1 1 calc R U . . .
C8 C 0.8761(2) 0.4696(2) 1.1435(4) 0.0305(5) Uani 1 1 d . . . . .
H8A H 0.8538 0.5550 1.0647 0.046 Uiso 1 1 calc R U . . .
H8B H 0.9703 0.4381 1.2313 0.046 Uiso 1 1 calc R U . . .
H8C H 0.8820 0.4779 1.2704 0.046 Uiso 1 1 calc R U . . .

loop_
_atom_site_aniso_label
_atom_site_aniso_U_11
_atom_site_aniso_U_22
_atom_site_aniso_U_33
_atom_site_aniso_U_23
_atom_site_aniso_U_13
_atom_site_aniso_U_12
Ni1 0.0140(2) 0.0169(2) 0.0143(2) 0.00191(16) 0.0117(2) 0.00264(15)
O1 0.0178(6) 0.0257(7) 0.0184(6) 0.0063(5) 0.0152(5) 0.0079(5)
N1 0.0150(7) 0.0146(7) 0.0161(7) 0.0000(6) 0.0124(6) -0.0006(5)
C1 0.0189(8) 0.0182(9) 0.0172(8) 0.0020(7) 0.0146(7) 0.0018(7)
C5 0.0163(8) 0.0150(8) 0.0173(8) -0.0011(7) 0.0131(7) -0.0013(6)
C6 0.0169(8) 0.0235(9) 0.0168(8) 0.0031(7) 0.0136(8) 0.0050(7)
C4 0.0199(8) 0.0226(9) 0.0218(9) 0.0036(7) 0.0167(8) 0.0046(7)
C2 0.0259(9) 0.0231(9) 0.0233(9) 0.0023(7) 0.0215(9) 0.0035(7)
C3 0.0245(9) 0.0261(10) 0.0285(9) 0.0035(8) 0.0231(9) 0.0057(8)
C7 0.0339(10) 0.0324(11) 0.0295(10) 0.0153(9) 0.0278(9) 0.0172(9)
C8 0.0199(9) 0.0432(12) 0.0210(9) -0.0090(9) 0.0142(8) -0.0005(9)

loop_
_atom_type_symbol
_atom_type_description
_atom_type_scat_dispersion_real
_atom_type_scat_dispersion_imag
_atom_type_scat_source
C C 0.0181 0.0091 'International Tables Vol C Tables 4.2.6.8 and 6.1.1.4'
H H 0.0000 0.0000 'International Tables Vol C Tables 4.2.6.8 and 6.1.1.4'
N N 0.0311 0.0180 'International Tables Vol C Tables 4.2.6.8 and 6.1.1.4'
Ni Ni -3.0029 0.5091 'International Tables Vol C Tables 4.2.6.8 and 6.1.1.4'
O O 0.0492 0.0322 'International Tables Vol C Tables 4.2.6.8 and 6.1.1.4'

loop_
_geom_angle_atom_site_label_1
_geom_angle_atom_site_label_2
_geom_angle_atom_site_label_3
_geom_angle
_geom_angle_site_symmetry_1
_geom_angle_site_symmetry_3
_geom_angle_publ_flag
O1 Ni1 O1 180.0 3_666 . ?
O1 Ni1 N1 94.24(6) 3_666 . ?
O1 Ni1 N1 85.76(6) . . ?
O1 Ni1 N1 85.76(6) 3_666 3_666 ?
O1 Ni1 N1 94.24(6) . 3_666 ?
N1 Ni1 N1 180.0 . 3_666 ?
C6 O1 Ni1 114.33(10) . . ?
C5 N1 C1 119.84(14) . . ?
C5 N1 Ni1 114.04(11) . . ?
C1 N1 Ni1 126.11(12) . . ?
N1 C1 C2 121.93(16) . . ?
N1 C1 H1 119.0 . . ?
C2 C1 H1 119.0 . . ?
N1 C5 C4 120.87(16) . . ?
N1 C5 C6 113.66(14) . . ?
C4 C5 C6 125.46(16) . . ?
O1 C6 C5 108.61(14) . . ?
O1 C6 C8 109.70(15) . . ?
C5 C6 C8 108.86(15) . . ?
O1 C6 C7 109.51(14) . . ?
C5 C6 C7 109.40(14) . . ?
C8 C6 C7 110.71(16) . . ?
C3 C4 C5 118.99(17) . . ?
C3 C4 H4 120.5 . . ?
C5 C4 H4 120.5 . . ?
C1 C2 C3 118.38(16) . . ?
C1 C2 H2 120.8 . . ?
C3 C2 H2 120.8 . . ?
C4 C3 C2 119.95(16) . . ?
C4 C3 H3 120.0 . . ?
C2 C3 H3 120.0 . . ?
C6 C7 H7A 109.5 . . ?
C6 C7 H7B 109.5 . . ?
H7A C7 H7B 109.5 . . ?
C6 C7 H7C 109.5 . . ?
H7A C7 H7C 109.5 . . ?
H7B C7 H7C 109.5 . . ?
C6 C8 H8A 109.5 . . ?
C6 C8 H8B 109.5 . . ?
H8A C8 H8B 109.5 . . ?
C6 C8 H8C 109.5 . . ?
H8A C8 H8C 109.5 . . ?
H8B C8 H8C 109.5 . . ?

loop_
_geom_bond_atom_site_label_1
_geom_bond_atom_site_label_2
_geom_bond_distance
_geom_bond_site_symmetry_2
_geom_bond_publ_flag
Ni1 O1 1.8365(15) 3_666 ?
Ni1 O1 1.8365(15) . ?
Ni1 N1 1.8709(14) . ?
Ni1 N1 1.8709(14) 3_666 ?
O1 C6 1.413(2) . ?
N1 C5 1.349(2) . ?
N1 C1 1.350(2) . ?
C1 C2 1.380(2) . ?
C1 H1 0.9500 . ?
C5 C4 1.393(2) . ?
C5 C6 1.517(2) . ?
C6 C8 1.531(3) . ?
C6 C7 1.536(3) . ?
C4 C3 1.383(3) . ?
C4 H4 0.9500 . ?
C2 C3 1.389(3) . ?
C2 H2 0.9500 . ?
C3 H3 0.9500 . ?
C7 H7A 0.9800 . ?
C7 H7B 0.9800 . ?
C7 H7C 0.9800 . ?
C8 H8A 0.9800 . ?
C8 H8B 0.9800 . ?
C8 H8C 0.9800 . ?

loop_
_geom_torsion_atom_site_label_1
_geom_torsion_atom_site_label_2
_geom_torsion_atom_site_label_3
_geom_torsion_atom_site_label_4
_geom_torsion
_geom_torsion_site_symmetry_1
_geom_torsion_site_symmetry_2
_geom_torsion_site_symmetry_3
_geom_torsion_site_symmetry_4
_geom_torsion_publ_flag
N1 Ni1 O1 C6 17.81(11) . . . . ?
N1 Ni1 O1 C6 -162.19(11) 3_666 . . . ?
O1 Ni1 N1 C5 168.83(12) 3_666 . . . ?
O1 Ni1 N1 C5 -11.17(12) . . . . ?
O1 Ni1 N1 C1 -9.93(14) 3_666 . . . ?
O1 Ni1 N1 C1 170.07(14) . . . . ?
C5 N1 C1 C2 -1.2(2) . . . . ?
Ni1 N1 C1 C2 177.47(13) . . . . ?
C1 N1 C5 C4 2.1(2) . . . . ?
Ni1 N1 C5 C4 -176.71(13) . . . . ?
C1 N1 C5 C6 -178.53(15) . . . . ?
Ni1 N1 C5 C6 2.62(18) . . . . ?
Ni1 O1 C6 C5 -19.66(17) . . . . ?
Ni1 O1 C6 C8 99.22(15) . . . . ?
Ni1 O1 C6 C7 -139.08(12) . . . . ?
N1 C5 C6 O1 10.7(2) . . . . ?
C4 C5 C6 O1 -170.01(16) . . . . ?
N1 C5 C6 C8 -108.70(17) . . . . ?
C4 C5 C6 C8 70.6(2) . . . . ?
N1 C5 C6 C7 130.19(16) . . . . ?
C4 C5 C6 C7 -50.5(2) . . . . ?
N1 C5 C4 C3 -1.3(3) . . . . ?
C6 C5 C4 C3 179.41(17) . . . . ?
N1 C1 C2 C3 -0.5(3) . . . . ?
C5 C4 C3 C2 -0.4(3) . . . . ?
C1 C2 C3 C4 1.3(3) . . . . ?
